data_2230325
loop_
_publ_author_name
'Fan, Jinlong'
'Qin, Zhaohai'

_publ_section_title
;
 (1<i>R</i>,2<i>S</i>)-[(<i>R</i>)-1-(2-Hydroxynaphthalen-1-yl)naphthalen-2-yl]
 2-ethynylcyclopropane-1-carboxylate
;
_journal_coeditor_code GW2095
_journal_issue 6
_journal_name_full 'Acta Crystallographica Section E'
_journal_page_first o1342
_journal_paper_doi 10.1107/S1600536811011627
_journal_volume 67
_journal_year 2011
_chemical_formula_iupac 'C26 H18 O3'
_chemical_formula_moiety 'C26 H18 O3'
_chemical_formula_sum 'C26 H18 O3'
_chemical_formula_weight 378.40
_chemical_name_systematic
;
(1<i>R</i>,2<i>S</i>)-[(<i>R</i>)-1-(2-hydroxynaphthalen-1-yl)naphthalen-2-yl]
2-ethynylcyclopropane-1-carboxylate
;
_space_group_IT_number 19
_symmetry_cell_setting orthorhombic
_symmetry_space_group_name_Hall 'P 2ac 2ab'
_symmetry_space_group_name_H-M 'P 21 21 21'
_atom_sites_solution_hydrogens geom
_atom_sites_solution_primary direct
_atom_sites_solution_secondary difmap
_audit_creation_method SHELXL-97
_cell_angle_alpha 90.00
_cell_angle_beta 90.00
_cell_angle_gamma 90.00
_cell_formula_units_Z 4
_cell_length_a 8.0376(11)
_cell_length_b 12.0600(17)
_cell_length_c 20.324(3)
_cell_measurement_reflns_used 14013
_cell_measurement_temperature 173(2)
_cell_measurement_theta_max 68.22
_cell_measurement_theta_min 3.12
_cell_volume 1970.1(5)
_computing_cell_refinement 'RAPID-AUTO (Rigaku 1998)'
_computing_data_collection 'RAPID-AUTO (Rigaku 1998)'
_computing_data_reduction 'RAPID-AUTO (Rigaku 1998)'
_computing_molecular_graphics 'XP in SHELXTL (Sheldrick, 2008)'
_computing_publication_material 'SHELXL97 (Sheldrick, 2008)'
_computing_structure_refinement 'SHELXL97 (Sheldrick, 2008)'
_computing_structure_solution 'SHELXS97 (Sheldrick, 2008)'
_diffrn_ambient_temperature 173(2)
_diffrn_measured_fraction_theta_full 0.990
_diffrn_measured_fraction_theta_max 0.990
_diffrn_measurement_device_type 'Rigaku R-AXIS RAPID IP area-detector'
_diffrn_measurement_method '\w scans'
_diffrn_radiation_monochromator graphite
_diffrn_radiation_source 'rotating anode'
_diffrn_radiation_type CuK\a
_diffrn_radiation_wavelength 1.54186
_diffrn_reflns_av_R_equivalents 0.0320
_diffrn_reflns_av_sigmaI/netI 0.0270
_diffrn_reflns_limit_h_max 9
_diffrn_reflns_limit_h_min -9
_diffrn_reflns_limit_k_max 14
_diffrn_reflns_limit_k_min -12
_diffrn_reflns_limit_l_max 24
_diffrn_reflns_limit_l_min -24
_diffrn_reflns_number 13939
_diffrn_reflns_theta_full 68.22
_diffrn_reflns_theta_max 68.22
_diffrn_reflns_theta_min 4.26
_exptl_absorpt_coefficient_mu 0.662
_exptl_absorpt_correction_T_max 0.8013
_exptl_absorpt_correction_T_min 0.6728
_exptl_absorpt_correction_type multi-scan
_exptl_absorpt_process_details '(ABSCOR; Higashi, 2001)'
_exptl_crystal_colour colorless
_exptl_crystal_density_diffrn 1.276
_exptl_crystal_density_method 'not measured'
_exptl_crystal_description block
_exptl_crystal_F_000 792
_exptl_crystal_size_max 0.65
_exptl_crystal_size_mid 0.48
_exptl_crystal_size_min 0.35
_refine_diff_density_max 0.114
_refine_diff_density_min -0.134
_refine_ls_abs_structure_details 'Flack (1983), 1471 Friedel pairs'
_refine_ls_abs_structure_Flack -0.06(19)
_refine_ls_extinction_method none
_refine_ls_goodness_of_fit_ref 1.067
_refine_ls_hydrogen_treatment constr
_refine_ls_matrix_type full
_refine_ls_number_parameters 262
_refine_ls_number_reflns 3554
_refine_ls_number_restraints 0
_refine_ls_restrained_S_all 1.067
_refine_ls_R_factor_all 0.0336
_refine_ls_R_factor_gt 0.0319
_refine_ls_shift/su_max 0.001
_refine_ls_shift/su_mean 0.000
_refine_ls_structure_factor_coef Fsqd
_refine_ls_weighting_details 'calc w=1/[\s^2^(Fo^2^)+(0.0274P)^2^+0.3717P] where P=(Fo^2^+2Fc^2^)/3'
_refine_ls_weighting_scheme calc
_refine_ls_wR_factor_gt 0.0723
_refine_ls_wR_factor_ref 0.0735
_reflns_number_gt 3391
_reflns_number_total 3554
_reflns_threshold_expression >2sigma(I)
_cod_data_source_file gw2095.cif
_cod_data_source_block I
_cod_database_code 2230325
_cod_database_fobs_code 2230325

loop_
_symmetry_equiv_pos_as_xyz
'x, y, z'
'-x+1/2, -y, z+1/2'
'-x, y+1/2, -z+1/2'
'x+1/2, -y+1/2, -z'

loop_
_atom_site_type_symbol
_atom_site_label
_atom_site_fract_x
_atom_site_fract_y
_atom_site_fract_z
_atom_site_U_iso_or_equiv
_atom_site_adp_type
_atom_site_calc_flag
_atom_site_refinement_flags
_atom_site_occupancy
_atom_site_symmetry_multiplicity
_atom_site_disorder_assembly
_atom_site_disorder_group
O O1 0.82773(14) 0.36744(9) 0.81560(6) 0.0412(3) Uani d . 1 1 . .
H H1A 0.9241 0.3840 0.8030 0.062 Uiso calc R 1 1 . .
O O2 0.41585(13) 0.38707(9) 0.74612(5) 0.0360(3) Uani d . 1 1 . .
O O3 0.15312(14) 0.43096(11) 0.77423(6) 0.0443(3) Uani d . 1 1 . .
C C1 0.75354(19) 0.45851(13) 0.84229(7) 0.0294(3) Uani d . 1 1 . .
C C2 0.84313(19) 0.55862(13) 0.85081(8) 0.0326(3) Uani d . 1 1 . .
H H2A 0.9556 0.5632 0.8367 0.039 Uiso calc R 1 1 . .
C C3 0.7695(2) 0.64824(13) 0.87909(7) 0.0329(4) Uani d . 1 1 . .
H H3A 0.8313 0.7147 0.8847 0.039 Uiso calc R 1 1 . .
C C4 0.6014(2) 0.64350(13) 0.90027(7) 0.0306(3) Uani d . 1 1 . .
C C5 0.5215(2) 0.73583(14) 0.92935(8) 0.0374(4) Uani d . 1 1 . .
H H5A 0.5808 0.8035 0.9340 0.045 Uiso calc R 1 1 . .
C C6 0.3614(2) 0.72960(14) 0.95074(8) 0.0415(4) Uani d . 1 1 . .
H H6A 0.3103 0.7920 0.9709 0.050 Uiso calc R 1 1 . .
C C7 0.2721(2) 0.63017(15) 0.94282(8) 0.0402(4) Uani d . 1 1 . .
H H7A 0.1599 0.6260 0.9573 0.048 Uiso calc R 1 1 . .
C C8 0.3447(2) 0.53947(14) 0.91456(8) 0.0350(4) Uani d . 1 1 . .
H H8A 0.2821 0.4732 0.9097 0.042 Uiso calc R 1 1 . .
C C9 0.51197(19) 0.54257(12) 0.89239(7) 0.0280(3) Uani d . 1 1 . .
C C10 0.59105(18) 0.44935(12) 0.86295(7) 0.0270(3) Uani d . 1 1 . .
C C11 0.50195(18) 0.34074(12) 0.85607(7) 0.0279(3) Uani d . 1 1 . .
C C12 0.4190(2) 0.31262(13) 0.79970(7) 0.0319(3) Uani d . 1 1 . .
C C13 0.3400(2) 0.21003(15) 0.79066(8) 0.0419(4) Uani d . 1 1 . .
H H13A 0.2861 0.1937 0.7502 0.050 Uiso calc R 1 1 . .
C C14 0.3408(2) 0.13429(14) 0.83998(9) 0.0406(4) Uani d . 1 1 . .
H H14A 0.2880 0.0646 0.8338 0.049 Uiso calc R 1 1 . .
C C15 0.4194(2) 0.15809(13) 0.90047(8) 0.0341(4) Uani d . 1 1 . .
C C16 0.4193(2) 0.08122(14) 0.95328(9) 0.0411(4) Uani d . 1 1 . .
H H16A 0.3670 0.0112 0.9477 0.049 Uiso calc R 1 1 . .
C C17 0.4927(2) 0.10604(15) 1.01160(10) 0.0460(4) Uani d . 1 1 . .
H H17A 0.4917 0.0534 1.0463 0.055 Uiso calc R 1 1 . .
C C18 0.5704(2) 0.20966(16) 1.02082(9) 0.0460(4) Uani d . 1 1 . .
H H18A 0.6197 0.2271 1.0620 0.055 Uiso calc R 1 1 . .
C C19 0.5753(2) 0.28568(15) 0.97044(8) 0.0363(4) Uani d . 1 1 . .
H H19A 0.6297 0.3548 0.9770 0.044 Uiso calc R 1 1 . .
C C20 0.50037(19) 0.26228(13) 0.90897(7) 0.0296(3) Uani d . 1 1 . .
C C21 0.2672(2) 0.43827(14) 0.73624(8) 0.0355(4) Uani d . 1 1 . .
C C22 0.2674(2) 0.49921(16) 0.67393(9) 0.0469(4) Uani d . 1 1 . .
H H22A 0.3780 0.5094 0.6522 0.056 Uiso calc R 1 1 . .
C C23 0.1432(3) 0.59106(16) 0.66459(12) 0.0627(6) Uani d . 1 1 . .
H H23A 0.0669 0.6075 0.7016 0.075 Uiso calc R 1 1 . .
H H23B 0.1790 0.6568 0.6391 0.075 Uiso calc R 1 1 . .
C C24 0.1168(2) 0.48554(16) 0.62786(9) 0.0482(5) Uani d . 1 1 . .
H H24A 0.1427 0.4888 0.5798 0.058 Uiso calc R 1 1 . .
C C25 -0.0173(2) 0.41205(15) 0.64584(9) 0.0424(4) Uani d . 1 1 . .
C C26 -0.1269(3) 0.35242(17) 0.66089(10) 0.0527(5) Uani d . 1 1 . .
H H26 -0.2153 0.3043 0.6730 0.063 Uiso calc R 1 1 . .

loop_
_atom_site_aniso_label
_atom_site_aniso_U_11
_atom_site_aniso_U_22
_atom_site_aniso_U_33
_atom_site_aniso_U_12
_atom_site_aniso_U_13
_atom_site_aniso_U_23
O1 0.0302(6) 0.0372(6) 0.0561(7) -0.0033(5) 0.0157(5) -0.0033(6)
O2 0.0278(6) 0.0474(7) 0.0327(5) -0.0075(5) 0.0028(5) 0.0014(5)
O3 0.0312(6) 0.0593(8) 0.0424(6) -0.0025(6) 0.0080(5) 0.0005(6)
C1 0.0271(8) 0.0314(8) 0.0295(7) -0.0030(6) 0.0028(6) 0.0018(6)
C2 0.0255(8) 0.0375(9) 0.0348(8) -0.0076(7) -0.0016(6) 0.0075(7)
C3 0.0351(9) 0.0309(8) 0.0326(8) -0.0127(7) -0.0058(7) 0.0051(7)
C4 0.0351(9) 0.0284(8) 0.0283(7) -0.0050(7) -0.0044(6) 0.0023(6)
C5 0.0478(11) 0.0284(8) 0.0360(8) -0.0054(7) -0.0053(7) -0.0035(7)
C6 0.0493(11) 0.0341(9) 0.0410(9) 0.0048(8) 0.0017(8) -0.0082(8)
C7 0.0348(9) 0.0434(10) 0.0426(9) 0.0005(8) 0.0057(7) -0.0074(8)
C8 0.0319(8) 0.0348(9) 0.0384(8) -0.0041(7) 0.0026(7) -0.0075(7)
C9 0.0282(7) 0.0293(8) 0.0265(7) -0.0046(6) -0.0021(6) 0.0001(6)
C10 0.0246(7) 0.0278(8) 0.0284(7) -0.0051(6) -0.0003(6) 0.0008(6)
C11 0.0212(7) 0.0294(8) 0.0330(8) -0.0031(6) 0.0055(6) -0.0057(6)
C12 0.0268(8) 0.0353(8) 0.0336(8) -0.0046(7) 0.0062(6) -0.0031(7)
C13 0.0388(10) 0.0458(10) 0.0411(9) -0.0132(8) 0.0013(7) -0.0116(8)
C14 0.0368(9) 0.0315(9) 0.0536(10) -0.0108(7) 0.0050(8) -0.0121(8)
C15 0.0264(8) 0.0299(8) 0.0458(9) 0.0004(7) 0.0098(7) -0.0029(7)
C16 0.0326(9) 0.0274(8) 0.0633(11) 0.0020(7) 0.0120(8) 0.0060(8)
C17 0.0343(9) 0.0432(10) 0.0604(11) 0.0055(8) 0.0063(9) 0.0200(9)
C18 0.0352(9) 0.0567(11) 0.0461(10) -0.0030(9) -0.0038(8) 0.0114(9)
C19 0.0289(8) 0.0394(9) 0.0405(9) -0.0038(7) -0.0004(7) 0.0037(7)
C20 0.0219(8) 0.0285(8) 0.0385(8) -0.0010(6) 0.0056(6) -0.0024(6)
C21 0.0280(8) 0.0412(10) 0.0374(8) -0.0076(7) 0.0006(7) -0.0033(7)
C22 0.0373(10) 0.0528(11) 0.0505(10) -0.0067(8) 0.0051(8) 0.0117(9)
C23 0.0663(14) 0.0381(10) 0.0838(15) -0.0042(10) 0.0040(12) 0.0158(11)
C24 0.0474(11) 0.0546(12) 0.0426(9) 0.0085(9) 0.0007(8) 0.0120(9)
C25 0.0414(10) 0.0404(10) 0.0452(10) 0.0136(8) -0.0111(8) -0.0059(8)
C26 0.0463(12) 0.0469(11) 0.0649(12) -0.0016(9) -0.0109(9) -0.0083(10)

loop_
_atom_type_symbol
_atom_type_description
_atom_type_scat_dispersion_real
_atom_type_scat_dispersion_imag
_atom_type_scat_source
C C 0.0181 0.0091 'International Tables Vol C Tables 4.2.6.8 and 6.1.1.4'
H H 0.0000 0.0000 'International Tables Vol C Tables 4.2.6.8 and 6.1.1.4'
O O 0.0492 0.0322 'International Tables Vol C Tables 4.2.6.8 and 6.1.1.4'

loop_
_geom_angle_atom_site_label_1
_geom_angle_atom_site_label_2
_geom_angle_atom_site_label_3
_geom_angle_site_symmetry_1
_geom_angle_site_symmetry_3
_geom_angle
_geom_angle_publ_flag
C1 O1 H1A . . 109.5 ?
C21 O2 C12 . . 114.75(12) ?
O1 C1 C10 . . 118.17(13) ?
O1 C1 C2 . . 120.89(13) ?
C10 C1 C2 . . 120.90(14) ?
C3 C2 C1 . . 120.53(14) ?
C3 C2 H2A . . 119.7 ?
C1 C2 H2A . . 119.7 ?
C2 C3 C4 . . 120.70(14) ?
C2 C3 H3A . . 119.6 ?
C4 C3 H3A . . 119.6 ?
C5 C4 C3 . . 121.82(15) ?
C5 C4 C9 . . 119.42(14) ?
C3 C4 C9 . . 118.77(14) ?
C6 C5 C4 . . 121.29(15) ?
C6 C5 H5A . . 119.4 ?
C4 C5 H5A . . 119.4 ?
C5 C6 C7 . . 119.55(16) ?
C5 C6 H6A . . 120.2 ?
C7 C6 H6A . . 120.2 ?
C8 C7 C6 . . 120.84(16) ?
C8 C7 H7A . . 119.6 ?
C6 C7 H7A . . 119.6 ?
C7 C8 C9 . . 121.15(15) ?
C7 C8 H8A . . 119.4 ?
C9 C8 H8A . . 119.4 ?
C8 C9 C4 . . 117.75(14) ?
C8 C9 C10 . . 122.41(14) ?
C4 C9 C10 . . 119.84(13) ?
C1 C10 C9 . . 119.25(13) ?
C1 C10 C11 . . 119.66(13) ?
C9 C10 C11 . . 121.06(12) ?
C12 C11 C20 . . 117.42(13) ?
C12 C11 C10 . . 121.83(13) ?
C20 C11 C10 . . 120.75(13) ?
C11 C12 C13 . . 123.30(15) ?
C11 C12 O2 . . 119.81(13) ?
C13 C12 O2 . . 116.85(14) ?
C14 C13 C12 . . 119.67(15) ?
C14 C13 H13A . . 120.2 ?
C12 C13 H13A . . 120.2 ?
C13 C14 C15 . . 120.59(15) ?
C13 C14 H14A . . 119.7 ?
C15 C14 H14A . . 119.7 ?
C14 C15 C16 . . 121.74(15) ?
C14 C15 C20 . . 119.28(15) ?
C16 C15 C20 . . 118.98(15) ?
C17 C16 C15 . . 121.09(16) ?
C17 C16 H16A . . 119.5 ?
C15 C16 H16A . . 119.5 ?
C16 C17 C18 . . 120.29(17) ?
C16 C17 H17A . . 119.9 ?
C18 C17 H17A . . 119.9 ?
C19 C18 C17 . . 120.31(17) ?
C19 C18 H18A . . 119.8 ?
C17 C18 H18A . . 119.8 ?
C18 C19 C20 . . 120.81(15) ?
C18 C19 H19A . . 119.6 ?
C20 C19 H19A . . 119.6 ?
C19 C20 C15 . . 118.50(14) ?
C19 C20 C11 . . 121.81(13) ?
C15 C20 C11 . . 119.69(14) ?
O3 C21 O2 . . 122.84(15) ?
O3 C21 C22 . . 126.36(16) ?
O2 C21 C22 . . 110.79(14) ?
C21 C22 C23 . . 118.58(17) ?
C21 C22 C24 . . 118.15(15) ?
C23 C22 C24 . . 58.66(13) ?
C21 C22 H22A . . 116.4 ?
C23 C22 H22A . . 116.4 ?
C24 C22 H22A . . 116.4 ?
C24 C23 C22 . . 61.87(13) ?
C24 C23 H23A . . 117.6 ?
C22 C23 H23A . . 117.6 ?
C24 C23 H23B . . 117.6 ?
C22 C23 H23B . . 117.6 ?
H23A C23 H23B . . 114.7 ?
C25 C24 C23 . . 120.26(17) ?
C25 C24 C22 . . 119.94(15) ?
C23 C24 C22 . . 59.47(13) ?
C25 C24 H24A . . 115.3 ?
C23 C24 H24A . . 115.3 ?
C22 C24 H24A . . 115.3 ?
C26 C25 C24 . . 179.6(2) ?
C25 C26 H26 . . 180.0 ?

loop_
_geom_bond_atom_site_label_1
_geom_bond_atom_site_label_2
_geom_bond_site_symmetry_2
_geom_bond_distance
_geom_bond_publ_flag
O1 C1 . 1.3623(18) ?
O1 H1A . 0.8400 ?
O2 C21 . 1.3596(19) ?
O2 C12 . 1.4116(18) ?
O3 C21 . 1.2021(19) ?
C1 C10 . 1.376(2) ?
C1 C2 . 1.416(2) ?
C2 C3 . 1.360(2) ?
C2 H2A . 0.9500 ?
C3 C4 . 1.419(2) ?
C3 H3A . 0.9500 ?
C4 C5 . 1.415(2) ?
C4 C9 . 1.423(2) ?
C5 C6 . 1.360(3) ?
C5 H5A . 0.9500 ?
C6 C7 . 1.407(2) ?
C6 H6A . 0.9500 ?
C7 C8 . 1.366(2) ?
C7 H7A . 0.9500 ?
C8 C9 . 1.418(2) ?
C8 H8A . 0.9500 ?
C9 C10 . 1.423(2) ?
C10 C11 . 1.4994(19) ?
C11 C12 . 1.368(2) ?
C11 C20 . 1.432(2) ?
C12 C13 . 1.403(2) ?
C13 C14 . 1.356(2) ?
C13 H13A . 0.9500 ?
C14 C15 . 1.412(2) ?
C14 H14A . 0.9500 ?
C15 C16 . 1.418(2) ?
C15 C20 . 1.426(2) ?
C16 C17 . 1.357(3) ?
C16 H16A . 0.9500 ?
C17 C18 . 1.410(3) ?
C17 H17A . 0.9500 ?
C18 C19 . 1.375(2) ?
C18 H18A . 0.9500 ?
C19 C20 . 1.415(2) ?
C19 H19A . 0.9500 ?
C21 C22 . 1.464(2) ?
C22 C23 . 1.503(3) ?
C22 C24 . 1.539(3) ?
C22 H22A . 1.0000 ?
C23 C24 . 1.491(3) ?
C23 H23A . 0.9900 ?
C23 H23B . 0.9900 ?
C24 C25 . 1.442(3) ?
C24 H24A . 1.0000 ?
C25 C26 . 1.178(3) ?
C26 H26 . 0.9500 ?

loop_
_geom_hbond_atom_site_label_D
_geom_hbond_atom_site_label_H
_geom_hbond_atom_site_label_A
_geom_hbond_site_symmetry_A
_geom_hbond_distance_DH
_geom_hbond_distance_HA
_geom_hbond_distance_DA
_geom_hbond_angle_DHA
O1 H1A O3 1_655 0.84 2.01 2.8520(16) 177.3

loop_
_geom_torsion_atom_site_label_1
_geom_torsion_atom_site_label_2
_geom_torsion_atom_site_label_3
_geom_torsion_atom_site_label_4
_geom_torsion_site_symmetry_1
_geom_torsion_site_symmetry_2
_geom_torsion_site_symmetry_3
_geom_torsion_site_symmetry_4
_geom_torsion
_geom_torsion_publ_flag
O1 C1 C2 C3 . . . . -178.23(13) ?
C10 C1 C2 C3 . . . . -0.6(2) ?
C1 C2 C3 C4 . . . . -0.4(2) ?
C2 C3 C4 C5 . . . . -179.49(15) ?
C2 C3 C4 C9 . . . . 1.1(2) ?
C3 C4 C5 C6 . . . . -178.58(15) ?
C9 C4 C5 C6 . . . . 0.9(2) ?
C4 C5 C6 C7 . . . . -1.1(2) ?
C5 C6 C7 C8 . . . . 0.7(3) ?
C6 C7 C8 C9 . . . . 0.0(3) ?
C7 C8 C9 C4 . . . . -0.3(2) ?
C7 C8 C9 C10 . . . . 179.83(15) ?
C5 C4 C9 C8 . . . . -0.1(2) ?
C3 C4 C9 C8 . . . . 179.33(14) ?
C5 C4 C9 C10 . . . . 179.75(13) ?
C3 C4 C9 C10 . . . . -0.8(2) ?
O1 C1 C10 C9 . . . . 178.55(13) ?
C2 C1 C10 C9 . . . . 0.9(2) ?
O1 C1 C10 C11 . . . . 0.4(2) ?
C2 C1 C10 C11 . . . . -177.20(14) ?
C8 C9 C10 C1 . . . . 179.69(14) ?
C4 C9 C10 C1 . . . . -0.2(2) ?
C8 C9 C10 C11 . . . . -2.2(2) ?
C4 C9 C10 C11 . . . . 177.90(13) ?
C1 C10 C11 C12 . . . . -87.34(18) ?
C9 C10 C11 C12 . . . . 94.59(18) ?
C1 C10 C11 C20 . . . . 92.87(17) ?
C9 C10 C11 C20 . . . . -85.20(17) ?
C20 C11 C12 C13 . . . . -2.8(2) ?
C10 C11 C12 C13 . . . . 177.41(15) ?
C20 C11 C12 O2 . . . . 179.69(12) ?
C10 C11 C12 O2 . . . . -0.1(2) ?
C21 O2 C12 C11 . . . . -107.04(16) ?
C21 O2 C12 C13 . . . . 75.28(18) ?
C11 C12 C13 C14 . . . . 1.5(3) ?
O2 C12 C13 C14 . . . . 179.06(15) ?
C12 C13 C14 C15 . . . . 0.5(3) ?
C13 C14 C15 C16 . . . . 178.77(16) ?
C13 C14 C15 C20 . . . . -0.9(2) ?
C14 C15 C16 C17 . . . . -178.77(16) ?
C20 C15 C16 C17 . . . . 0.9(2) ?
C15 C16 C17 C18 . . . . 0.2(3) ?
C16 C17 C18 C19 . . . . -1.2(3) ?
C17 C18 C19 C20 . . . . 1.1(2) ?
C18 C19 C20 C15 . . . . 0.1(2) ?
C18 C19 C20 C11 . . . . 179.15(15) ?
C14 C15 C20 C19 . . . . 178.64(15) ?
C16 C15 C20 C19 . . . . -1.1(2) ?
C14 C15 C20 C11 . . . . -0.4(2) ?
C16 C15 C20 C11 . . . . 179.84(14) ?
C12 C11 C20 C19 . . . . -176.82(15) ?
C10 C11 C20 C19 . . . . 3.0(2) ?
C12 C11 C20 C15 . . . . 2.2(2) ?
C10 C11 C20 C15 . . . . -177.97(13) ?
C12 O2 C21 O3 . . . . 8.2(2) ?
C12 O2 C21 C22 . . . . -170.69(13) ?
O3 C21 C22 C23 . . . . 22.1(3) ?
O2 C21 C22 C23 . . . . -159.11(16) ?
O3 C21 C22 C24 . . . . -45.6(3) ?
O2 C21 C22 C24 . . . . 133.24(16) ?
C21 C22 C23 C24 . . . . -107.30(19) ?
C22 C23 C24 C25 . . . . 109.08(18) ?
C21 C22 C24 C25 . . . . -1.6(3) ?
C23 C22 C24 C25 . . . . -109.6(2) ?
C21 C22 C24 C23 . . . . 108.0(2) ?
C23 C24 C25 C26 . . . . -1E1(4) ?
C22 C24 C25 C26 . . . . 6E1(4) ?

loop_
_cod_related_entry_id
_cod_related_entry_database
_cod_related_entry_code
1 ChemSpider 30656702
